data_4327545
loop_
_publ_author_name
'Bao-Hui Ye'
'Xiao-Yuan Li'
'Ian D. Williams'
'Xiao-Ming Chen'

_publ_contact_author
;
      Ye, Bao-Hui
      School of Chemistry and Chemical Engineering
      Sun Yat-Sen University 
      Guangzhou, 510275
      P. R. China
;
_publ_contact_author_email cesybh@zsu.edu.cn
_publ_contact_author_fax '86 20 84112245'
_publ_contact_author_phone 86-20-84113986
_publ_section_title
;
 Synthesis and Structural Characterization of Di- and Tetranuclear Zinc
 Complexes with Phenolate and Carboxylate Bridges. Correlations between
 13C NMR Chemical Shifts and Carboxylate Binding Modes
;
_journal_name_full 'Inorganic Chemistry'
_journal_page_first 6426
_journal_page_last 6431
_journal_paper_doi 10.1021/ic025806+
_journal_volume 41
_journal_year 2002
_chemical_formula_moiety 'C29 H33 Cl N4 O9 Zn2 '
_chemical_formula_sum 'C29 H33 Cl N4 O9 Zn2'
_chemical_formula_weight 747.81
_space_group_IT_number 2
_symmetry_cell_setting triclinic
_symmetry_Int_Tables_number 2
_symmetry_space_group_name_Hall '-P 1'
_symmetry_space_group_name_H-M 'P -1'
_audit_creation_method 'from TEXRAY.INF file'
_cell_angle_alpha 114.67(1)
_cell_angle_beta 106.38(2)
_cell_angle_gamma 100.43(1)
_cell_formula_units_Z 2
_cell_length_a 10.744(1)
_cell_length_b 13.038(1)
_cell_length_c 13.901(2)
_cell_measurement_reflns_used 25
_cell_measurement_temperature 298.0
_cell_measurement_theta_max 12.0
_cell_measurement_theta_min 7.0
_cell_volume 1594.9(5)
_computing_cell_refinement 'MSC/AFC Diffractometer Control'
_computing_data_collection 'MSC/AFC Diffractometer Control'
_computing_data_reduction teXsan
_computing_publication_material teXsan
_computing_structure_refinement teXsan
_diffrn_ambient_temperature 298.0
_diffrn_measurement_device unknown
_diffrn_measurement_method 'omega scans with profile analysis'
_diffrn_radiation_monochromator graphite
_diffrn_radiation_source 'X-ray tube'
_diffrn_radiation_type MoKalpha
_diffrn_radiation_wavelength 0.7107
_diffrn_reflns_av_R_equivalents 0.027
_diffrn_reflns_limit_h_max 11
_diffrn_reflns_limit_h_min 0
_diffrn_reflns_limit_k_max 13
_diffrn_reflns_limit_k_min -13
_diffrn_reflns_limit_l_max 13
_diffrn_reflns_limit_l_min -13
_diffrn_reflns_number 4422
_diffrn_reflns_theta_max 22.45
_diffrn_reflns_theta_min 4
_diffrn_standards_decay_% none
_diffrn_standards_interval_count 150
_diffrn_standards_number 2
_exptl_absorpt_coefficient_mu 1.646
_exptl_absorpt_correction_type none
_exptl_crystal_colour yellow
_exptl_crystal_density_diffrn 1.557
_exptl_crystal_description block
_exptl_crystal_F_000 768.00
_exptl_crystal_size_max 0.34
_exptl_crystal_size_mid 0.22
_exptl_crystal_size_min 0.20
_refine_diff_density_max 0.38
_refine_diff_density_min -0.27
_refine_ls_extinction_method none
_refine_ls_goodness_of_fit_obs 2.18
_refine_ls_hydrogen_treatment noref
_refine_ls_matrix_type full
_refine_ls_number_parameters 406
_refine_ls_number_reflns 3127
_refine_ls_number_restraints 0
_refine_ls_R_factor_obs 0.034
_refine_ls_shift/esd_max 0.01
_refine_ls_structure_factor_coef F
_refine_ls_weighting_scheme sigma
_refine_ls_wR_factor_obs 0.035
_reflns_number_observed 3127
_reflns_number_total 4153
_cod_data_source_file ic0258062B_s1_3.cif
_cod_data_source_block complex_2
_cod_original_cell_volume 1594.8(5)
_cod_original_formula_sum 'C29 H33 Cl N4 O9 Zn2 '
_cod_database_code 4327545

loop_
_symmetry_equiv_pos_as_xyz
'   +x,   +y,   +z'
'   -x,   -y,   -z'

loop_
_atom_site_aniso_label
_atom_site_aniso_U_11
_atom_site_aniso_U_22
_atom_site_aniso_U_33
_atom_site_aniso_U_12
_atom_site_aniso_U_13
_atom_site_aniso_U_23
Zn(1) 0.0533(4) 0.0477(4) 0.0480(4) 0.0277(3) 0.0211(3) 0.0302(3)
Zn(2) 0.0539(4) 0.0503(4) 0.0410(4) 0.0247(3) 0.0170(3) 0.0258(3)
Cl(1) 0.065(1) 0.070(1) 0.076(1) 0.0336(9) 0.0335(9) 0.0444(10)
O(1) 0.074(3) 0.049(2) 0.041(2) 0.039(2) 0.024(2) 0.021(2)
O(2) 0.066(3) 0.056(2) 0.057(2) 0.013(2) 0.013(2) 0.036(2)
O(3) 0.058(3) 0.0049(2) 0.067(3) 0.023(2) 0.009(2) 0.025(2)
O(4) 0.050(2) 0.077(3) 0.056(2) 0.028(2) 0.023(2) 0.039(2)
O(5) 0.060(3) 0.085(3) 0.062(3) 0.036(2) 0.027(2) 0.051(2)
O(6) 0.215(7) 0.076(4) 0.105(4) 0.072(4) 0.053(4) 0.036(3)
O(7) 0.091(4) 0.131(5) 0.124(5) 0.010(4) 0.012(4) 0.048(4)
O(8) 0.095(4) 0.304(9) 0.181(6) 0.116(5) 0.093(4) 0.187(6)
O(9) 0.236(7) 0.121(5) 0.124(5) 0.097(5) 0.100(5) 0.099(4)
N(1) 0.062(3) 0.054(3) 0.053(3) 0.036(3) 0.025(2) 0.033(3)
N(2) 0.051(3) 0.054(3) 0.047(3) 0.027(2) 0.021(2) 0.029(2)
N(3) 0.066(3) 0.063(3) 0.049(3) 0.034(3) 0.025(3) 0.035(3)
N(4) 0.063(3) 0.054(3) 0.041(3) 0.025(3) 0.018(2) 0.028(2)
C(1) 0.077(5) 0.066(5) 0.077(5) 0.033(4) 0.031(4) 0.006(4)
C(2) 0.055(4) 0.042(3) 0.067(4) 0.018(3) 0.031(3) 0.013(3)
C(3) 0.055(4) 0.046(4) 0.070(4) 0.027(3) 0.032(3) 0.027(3)
C(4) 0.048(3) 0.047(3) 0.052(4) 0.020(3) 0.024(3) 0.025(3)
C(5) 0.047(3) 0.041(3) 0.054(4) 0.019(3) 0.025(3) 0.027(3)
C(6) 0.048(3) 0.046(3) 0.041(3) 0.019(3) 0.019(3) 0.018(3)
C(7) 0.054(4) 0.055(4) 0.044(3) 0.015(3) 0.021(3) 0.012(3)
C(8) 0.065(4) 0.052(4) 0.066(4) 0.039(3) 0.036(3) 0.037(3)
C(9) 0.077(4) 0.097(5) 0.063(4) 0.060(4) 0.033(4) 0.050(4)
C(10) 0.052(4) 0.104(6) 0.056(4) 0.032(4) 0.016(3) 0.034(4)
C(11) 0.052(4) 0.068(4) 0.051(4) 0.026(3) 0.022(3) 0.031(3)
C(12) 0.064(4) 0.098(5) 0.050(4) 0.031(4) 0.018(3) 0.038(4)
C(13) 0.080(5) 0.073(5) 0.049(4) 0.025(4) 0.026(4) 0.027(4)
C(14) 0.081(5) 0.077(5) 0.054(4) 0.045(4) 0.030(4) 0.028(4)
C(15) 0.067(4) 0.069(4) 0.065(4) 0.039(4) 0.024(4) 0.035(4)
C(16) 0.097(5) 0.084(5) 0.062(4) 0.054(4) 0.031(4) 0.045(4)
C(17) 0.112(6) 0.091(5) 0.089(5) 0.067(5) 0.055(5) 0.057(5)
C(18) 0.087(5) 0.098(6) 0.120(6) 0.062(5) 0.058(5) 0.074(6)
C(19) 0.053(4) 0.086(5) 0.092(5) 0.029(4) 0.017(4) 0.060(5)
C(20) 0.053(3) 0.062(4) 0.071(4) 0.022(3) 0.021(3) 0.048(4)
C(21) 0.060(4) 0.073(4) 0.062(4) 0.020(3) 0.006(3) 0.042(4)
C(22) 0.092(5) 0.072(4) 0.043(3) 0.040(4) 0.025(3) 0.035(3)
C(23) 0.069(4) 0.053(4) 0.039(3) 0.021(3) 0.022(3) 0.020(3)
C(24) 0.061(4) 0.044(3) 0.045(3) 0.026(3) 0.024(3) 0.022(3)
C(25) 0.078(4) 0.048(4) 0.047(4) 0.013(3) 0.015(3) 0.022(3)
C(26) 0.071(5) 0.128(7) 0.108(6) 0.012(5) 0.025(4) 0.078(6)
C(27) 0.052(4) 0.050(4) 0.052(4) 0.022(3) 0.023(3) 0.027(3)
C(28) 0.049(4) 0.128(6) 0.089(5) 0.030(4) 0.031(4) 0.068(5)
C(29) 0.071(5) 0.133(7) 0.099(6) 0.034(5) 0.048(4) 0.042(5)

loop_
_atom_site_label
_atom_site_fract_x
_atom_site_fract_y
_atom_site_fract_z
_atom_site_B_iso_or_equiv
_atom_site_thermal_displace_type
Zn(1) 0.01096(6) 0.32023(5) 0.07571(5) 3.58(2) Bij
Zn(2) 0.21760(6) 0.29869(5) 0.29067(5) 3.68(2) Bij
N(1) -0.0903(4) 0.4395(2) 0.0894(4) 4.0(1) Bij
N(2) -0.0750(4) 0.2377(4) -0.1131(3) 3.7(1) Bij
N(3) 0.3529(5) 0.1999(4) 0.3274(4) 4.3(1) Bij
N(4) 0.2534(4) 0.3903(4) 0.4595(3) 4.0(1) Bij
O(1) 0.0946(4) 0.4019(3) 0.2605(3) 4.08(9) Bij
O(2) -0.0961(4) 0.1689(3) 0.0592(3) 4.75(10) Bij
O(3) 0.0613(4) 0.1461(3) 0.1837(3) 5.0(1) Bij
O(4) 0.1981(4) 0.3495(3) 0.0744(3) 4.54(10) Bij
O(5) 0.3432(4) 0.3513(3) 0.2262(3) 4.8(1) Bij
C(1) 0.0592(5) 0.8274(5) 0.5886(5) 6.6(2) Bij
C(2) 0.0653(6) 0.7123(5) 0.5013(5) 4.6(1) Bij
C(3) -0.0016(5) 0.6677(5) 0.3858(5) 4.3(1) Bij
C(4) 0.0053(5) 0.5631(5) 0.3014(4) 3.7(1) Bij
C(5) 0.0834(5) 0.4969(5) 0.3356(4) 3.5(1) Bij
C(6) 0.1460(5) 0.5411(4) 0.4561(4) 3.6(1) Bij
C(7) 0.1343(5) 0.6461(5) 0.5343(4) 4.4(1) Bij
C(8) -0.0786(6) 0.5261(5) 0.1827(5) 4.2(2) Bij
C(9) -0.1899(6) 0.4223(6) -0.0185(5) 5.4(2) Bij
C(10) -0.2749(6) 0.2950(6) -0.1016(5) 5.8(2) Bij
C(11) -0.2033(6) 0.2262(5) -0.1722(5) 4.4(2) Bij
C(12) -0.2682(6) 0.1541(6) -0.2905(5) 5.6(2) Bij
C(13) -0.1994(7) 0.0924(6) -0.3503(5) 5.4(2) Bij
C(14) -0.0685(7) 0.1044(6) -0.2913(5) 5.4(2) Bij
C(15) -0.0088(6) 0.1788(5) -0.1741(5) 5.1(2) Bij
C(16) 0.3452(7) 0.1037(6) 0.2362(5) 5.9(2) Bij
C(17) 0.4397(8) 0.0450(6) 0.2386(6) 6.6(2) Bij
C(18) 0.5469(7) 0.0877(7) 0.3415(7) 6.7(2) Bij
C(19) 0.5563(6) 0.1863(6) 0.4376(6) 5.8(2) Bij
C(20) 0.4599(6) 0.2415(5) 0.4280(5) 4.5(2) Bij
C(21) 0.4667(6) 0.3479(5) 0.5323(5) 5.3(2) Bij
C(22) 0.3268(6) 0.3484(5) 0.5364(5) 5.1(2) Bij
C(23) 0.2196(6) 0.4814(5) 0.5080(4) 4.3(1) Bij
C(24) -0.0590(6) 0.1174(5) 0.1141(5) 3.8(1) Bij
C(25) -0.1676(6) 0.0099(5) 0.0934(5) 4.9(2) Bij
C(26) -0.3060(7) 0.0244(7) 0.0810(6) 8.0(2) Bij
C(27) 0.3158(6) 0.3622(5) 0.1382(5) 3.9(1) Bij
C(28) 0.4315(6) 0.3927(7) 0.1018(6) 6.5(2) Bij
C(29) 0.5457(7) 0.3479(7) 0.1344(6) 8.2(2) Bij
Cl(1) 0.3176(2) 0.1975(1) 0.2831(1) 5.09(4) Bij
O(6) 0.3159(6) 0.3121(4) -0.2227(4) 10.6(2) Bij
O(7) 0.1915(5) 0.1288(5) -0.3820(5) 10.6(2) Bij
O(8) 0.4205(5) 0.2027(6) -0.3243(5) 11.9(2) Bij
O(9) 0.3376(7) 0.1446(5) -0.2142(5) 10.5(2) Bij
H(1) -0.0559 0.7090 0.3608 5.1233 Bij
H(2) 0.1764 0.6727 0.6146 5.2721 Bij
H(3) -0.1326 0.5743 0.1738 5.0129 Bij
H(4) -0.3601 0.1470 -0.3303 6.6822 Bij
H(5) -0.2427 0.0422 -0.4319 6.5240 Bij
H(6) -0.0193 0.0617 -0.3305 6.5040 Bij
H(7) 0.0844 0.1895 -0.1337 6.0805 Bij
H(8) 0.2698 0.0734 0.1646 7.0296 Bij
H(9) 0.4302 -0.0232 0.1707 9.9034 Bij
H(10) 0.6140 0.0497 0.3465 8.0780 Bij
H(11) 0.6295 0.2160 0.5102 6.9058 Bij
H(12) 0.2456 0.5147 0.5889 5.2187 Bij
H(13) -0.2495 0.4661 0.0001 6.5098 Bij
H(14) -0.1404 0.4526 -0.0532 6.5098 Bij
H(15) -0.2971 0.2572 -0.0603 6.9269 Bij
H(16) -0.3574 0.2917 -0.1532 6.9269 Bij
H(17) 0.5216 0.3480 0.5992 6.2998 Bij
H(18) 0.5090 0.4185 0.5326 6.2998 Bij
H(19) 0.3402 0.4008 0.6135 6.1591 Bij
H(20) 0.2719 0.2694 0.5121 6.1591 Bij
H(21) -0.1788 -0.0580 0.0247 5.8880 Bij
H(22) -0.1356 -0.0030 0.1570 5.8880 Bij
H(23) 0.3933 0.3578 0.0201 7.7516 Bij
H(24) 0.4688 0.4773 0.1367 7.7516 Bij
H(25) -0.2965 0.0903 0.1497 9.4722 Bij
H(26) -0.3387 0.0376 0.0178 9.4722 Bij
H(27) -0.3683 -0.0471 0.0668 9.4722 Bij
H(28) 0.5103 0.2631 0.0986 9.8431 Bij
H(29) 0.6139 0.3710 0.1092 9.8431 Bij
H(30) 0.5851 0.3822 0.2158 9.8431 Bij
H(31) 0.1120 0.8443 0.6641 7.8695 Bij
H(32) 0.0951 0.8910 0.5769 .8695 Bij
H(33) -0.0343 0.8175 0.5785 7.8695 Bij

loop_
_atom_type_symbol
_atom_type_oxidation_number
_atom_type_number_in_cell
_atom_type_scat_dispersion_real
_atom_type_scat_dispersion_imag
_atom_type_scat_source
Zn 0 4 0.2839 1.4301 'International Tables'
Cl 0 2 0.1484 0.1585 'International Tables'
O 0 18 0.0106 0.060 'International Tables'
N 0 8 0.0061 0.0033 'International Tables'
C 0 58 0.0033 0.0016 'International Tables'
H 0 66 0.000 0.000 'International Tables'

loop_
_geom_angle_atom_site_label_1
_geom_angle_atom_site_label_2
_geom_angle_atom_site_label_3
_geom_angle
_geom_angle_publ_flag
N(1) Zn(1) N(2) 91.1(2) yes
N(1) Zn(1) O(2) 113.9(2) yes
N(2) Zn(1) O(2) 89.2(2) yes
N(1) Zn(1) O(1) 88.5(1) yes
N(2) Zn(1) O(1) 179.6(1) yes
O(1) Zn(1) O(2) 91.0(1) yes
N(1) Zn(1) O(4) 123.4(2) yes
N(2) Zn(1) O(4) 88.3(1) yes
O(1) Zn(1) O(4) 91.8(1) yes
O(2) Zn(1) O(4) 122.6(2) yes
N(3) Zn(2) N(4) 90.2(2) yes
N(3) Zn(2) O(1) 177.3(2) yes
N(4) Zn(2) O(1) 88.4(1) yes
N(3) Zn(2) O(3) 90.4(2) yes
N(4) Zn(2) O(3) 120.9(2) yes
O(1) Zn(2) O(3) 92.3(1) yes
N(3) Zn(2) O(5) 86.1(2) yes
N(4) Zn(2) O(5) 122.0(2) yes
O(1) Zn(2) O(5) 92.7(1) yes
O(3) Zn(2) O(5) 116.9(2) yes
Zn(1) N(1) C(8) 126.0(4) yes
Zn(1) N(1) C(9) 117.4(3) yes
C(8) N(1) C(9) 116.6(4) yes
Zn(2) N(3) C(16) 115.9(4) yes
Zn(2) N(3) C(20) 125.3(5) yes
C(16) N(3) C(20) 117.2(5) yes
Zn(1) N(2) C(11) 121.5(4) yes
Zn(1) N(2) C(15) 120.3(4) yes
C(11) N(2) C(15) 117.3(5) yes
Zn(2) N(4) C(22) 117.5(3) yes
Zn(2) N(4) C(23) 126.4(4) yes
C(22) N(4) C(23) 116.1(4) yes
Zn(1) O(1) C(5) 128.7(3) yes
Zn(2) O(1) C(5) 128.5(3) yes
Zn(1) O(1) Zn(2) 102.5(1) yes
Zn(2) O(5) C(27) 129.8(4) yes
Zn(1) O(2) C(24) 128.5(4) yes
Zn(1) O(4) C(27) 136.3(4) yes
Zn(2) O(3) C(24) 134.7(4) yes
C(1) C(2) C(3) 121.3(6) yes
C(1) C(2) C(7) 121.9(6) yes
C(3) C(2) C(7) 116.8(5) yes
C(2) C(3) C(4) 123.2(5) yes
C(3) C(4) C(5) 120.1(5) yes
C(3) C(4) C(8) 115.2(5) yes
C(5) C(4) C(8) 124.5(5) yes
O(1) C(5) C(4) 121.9(5) yes
O(1) C(5) C(6) 122.3(5) yes
C(4) C(5) C(6) 115.8(5) yes
C(5) C(6) C(7) 120.4(5) yes
C(5) C(6) C(23) 124.4(5) yes
C(7) C(6) C(23) 115.2(5) yes
C(2) C(7) C(6) 123.5(5) yes
O(2) C(24) O(3) 125.3(5) yes
O(2) C(24) C(25) 117.4(5) yes
O(3) C(24) C(25) 117.3(5) yes
O(4) C(27) O(5) 125.7(5) yes
O(4) C(27) C(28) 115.4(5) yes
O(5) C(27) C(28) 119.0(5) yes
C(24) C(25) C(26) 114.0(5) yes
N(1) C(8) C(4) 129.7(5) yes
C(9) C(10) C(11) 113.4(5) yes
N(1) C(9) C(10) 112.8(5) yes
N(2) C(11) C(10) 116.2(5) yes
C(10) C(11) C(12) 121.8(5) yes
C(11) C(12) C(13) 119.5(6) yes
C(12) C(13) C(14) 119.0(6) yes
C(13) C(14) C(15) 118.7(6) yes
N(2) C(11) C(12) 122.0(5) yes
N(2) C(15) C(14) 123.4(5) yes
C(16) C(17) C(18) 117.8(6) yes
C(17) C(18) C(19) 119.2(6) yes
C(18) C(19) C(20) 119.7(6) yes
N(3) C(16) C(17) 124.2(6) yes
C(19) C(20) C(21) 120.6(6) yes
N(3) C(20) C(19) 121.8(6) yes
N(3) C(20) C(21) 117.5(5) yes
C(20) C(21) C(22) 114.2(5) yes
N(4) C(22) C(21) 111.4(5) yes
N(4) C(23) C(6) 128.7(5) yes
C(27) C(28) C(29) 114.2(6) yes
O(6) Cl(1) O(7) 108.5(4) yes
O(6) Cl(1) O(8) 109.2(4) yes
O(6) Cl(1) O(9) 111.2(3) yes
O(7) Cl(1) O(8) 106.0(4) yes
O(7) Cl(1) O(9) 111.2(4) yes
O(8) Cl(1) O(9) 110.6(3) yes

loop_
_geom_bond_atom_site_label_1
_geom_bond_atom_site_label_2
_geom_bond_distance
_geom_bond_publ_flag
Zn(1) O(1) 2.147(3) yes
Zn(1) O(2) 1.980(4) yes
Zn(1) O(4) 1.984(4) yes
Zn(1) N(1) 2.030(4) yes
Zn(1) N(2) 2.195(4) yes
Zn(2) O(1) 2.129(3) yes
Zn(2) O(3) 1.975(4) yes
Zn(2) O(5) 1.988(4) yes
Zn(2) N(3) 2.200(4) yes
Zn(2) N(4) 2.016(4) yes
N(1) C(8) 1.268(6) yes
N(1) C(9) 1.474(6) yes
N(2) C(11) 1.334(6) yes
N(2) C(15) 1.345(6) yes
N(3) C(16) 1.328(7) yes
N(3) C(20) 1.344(6) yes
N(4) C(22) 1.493(6) yes
N(4) C(23) 1.274(6) yes
O(1) C(5) 1.297(6) yes
O(2) C(24) 1.243(6) yes
O(3) C(24) 1.251(6) yes
O(4) C(27) 1.258(6) yes
O(5) C(27) 1.250(6) yes
C(1) C(2) 1.513(7) yes
C(2) C(3) 1.360(7) yes
C(2) C(7) 1.370(7) yes
C(3) C(4) 1.412(7) yes
C(4) C(5) 1.433(7) yes
C(4) C(8) 1.451(7) yes
C(5) C(6) 1.418(7) yes
C(6) C(7) 1.403(7) yes
C(6) C(23) 1.456(7) yes
C(9) C(10) 1.476(8) yes
C(10) C(11) 1.517(8) yes
C(11) C(12) 1.377(7) yes
C(12) C(13) 1.375(8) yes
C(13) C(14) 1.355(8) yes
C(14) C(15) 1.368(8) yes
C(16) C(17) 1.378(8) yes
C(17) C(18) 1.362(9) yes
C(18) C(19) 1.374(9) yes
C(19) C(20) 1.372(7) yes
C(20) C(21) 1.501(8) yes
C(21) C(22) 1.521(8) yes
C(24) C(25) 1.513(7) yes
C(25) C(26) 1.504(9) yes
C(27) C(28) 1.518(7) yes
C(28) C(29) 1.489(9) yes
Cl(1) O(6) 1.381(5) yes
Cl(1) O(7) 1.418(5) yes
Cl(1) O(8) 1.385(5) yes
Cl(1) O(9) 1.389(4) yes
